data_7103052
loop_
_publ_author_name
'Bai, Yue-Ling'
'Tao, Jun'
'Huang, Rong-Bin'
'Zheng, Lan-Sun'
'Zheng, Shao-Liang'
'Oshida, Kazuyoshi'
'Einaga, Yasuaki'

_publ_section_title
;
 Pressure effects and M\"ossbauer spectroscopic studies on a 3D
 mixed-valence iron spin-crossover complex with NiAs topology.
;
_journal_issue 15
_journal_name_full 'Chemical communications (Cambridge, England)'
_journal_page_first 1753
_journal_page_last 1755
_journal_paper_doi 10.1039/b718456e
_journal_year 2008
_chemical_formula_sum 'C10 H17 Cl Fe2 N12.5 O15'
_chemical_formula_weight 699.47
_chemical_name_systematic
;
?
;
_space_group_IT_number 176
_symmetry_cell_setting hexagonal
_symmetry_space_group_name_Hall '-P 6c'
_symmetry_space_group_name_H-M 'P 63/m'
_atom_sites_solution_hydrogens geom
_atom_sites_solution_primary direct
_atom_sites_solution_secondary difmap
_audit_creation_method SHELXL-97
_cell_angle_alpha 90.00
_cell_angle_beta 90.00
_cell_angle_gamma 120.00
_cell_formula_units_Z 4
_cell_length_a 10.7052(2)
_cell_length_b 10.7052(2)
_cell_length_c 22.9656(7)
_cell_measurement_reflns_used 442
_cell_measurement_temperature 90(2)
_cell_measurement_theta_max 25
_cell_measurement_theta_min 4
_cell_volume 2279.28(9)
_computing_cell_refinement 'SAINT (Bruker, 2002)'
_computing_data_collection 'SMART (Bruker, 2002)'
_computing_data_reduction 'SAINT (Bruker, 2001)'
_computing_molecular_graphics 'ORTEP-II (Johnson, 1976)'
_computing_publication_material 'SHELXL-97 (Sheldrick, 1997)'
_computing_structure_refinement SHELXL-97
_computing_structure_solution SHELXS-97
_diffrn_ambient_temperature 90(2)
_diffrn_measured_fraction_theta_full 0.999
_diffrn_measured_fraction_theta_max 0.999
_diffrn_measurement_device_type 'Bruker APEX area-detector diffractometer'
_diffrn_measurement_method 'phi and omega scans'
_diffrn_radiation_monochromator graphite
_diffrn_radiation_source 'fine-focus sealed tube'
_diffrn_radiation_type MoK\a
_diffrn_radiation_wavelength 0.71073
_diffrn_reflns_av_R_equivalents 0.0281
_diffrn_reflns_av_sigmaI/netI 0.0170
_diffrn_reflns_limit_h_max 11
_diffrn_reflns_limit_h_min -14
_diffrn_reflns_limit_k_max 14
_diffrn_reflns_limit_k_min -10
_diffrn_reflns_limit_l_max 19
_diffrn_reflns_limit_l_min -31
_diffrn_reflns_number 13958
_diffrn_reflns_theta_full 28.99
_diffrn_reflns_theta_max 28.99
_diffrn_reflns_theta_min 2.20
_diffrn_standards_decay_% 0
_diffrn_standards_interval_count 0
_diffrn_standards_interval_time 0
_diffrn_standards_number 0
_exptl_absorpt_coefficient_mu 1.484
_exptl_absorpt_correction_T_max 0.9150
_exptl_absorpt_correction_T_min 0.8122
_exptl_absorpt_correction_type 'empirical SADABS'
_exptl_absorpt_process_details 'Blessing, R. (1995) Acta Crystallogr., A51, 33-38'
_exptl_crystal_colour 'orange red'
_exptl_crystal_density_diffrn 1.913
_exptl_crystal_density_meas ?
_exptl_crystal_density_method .
_exptl_crystal_description needle
_exptl_crystal_F_000 1312
_exptl_crystal_size_max 0.14
_exptl_crystal_size_mid 0.08
_exptl_crystal_size_min 0.06
_refine_diff_density_max 1.122
_refine_diff_density_min -1.423
_refine_diff_density_rms 0.119
_refine_ls_extinction_method none
_refine_ls_goodness_of_fit_ref 1.113
_refine_ls_hydrogen_treatment constr
_refine_ls_matrix_type full
_refine_ls_number_parameters 140
_refine_ls_number_reflns 2082
_refine_ls_number_restraints 24
_refine_ls_restrained_S_all 1.109
_refine_ls_R_factor_all 0.0526
_refine_ls_R_factor_gt 0.0456
_refine_ls_shift/su_max 0.001
_refine_ls_shift/su_mean 0.000
_refine_ls_structure_factor_coef Fsqd
_refine_ls_weighting_details 'calc w=1/[\s^2^(Fo^2^)+(0.0642P)^2^+4.9263P] where P=(Fo^2^+2Fc^2^)/3'
_refine_ls_weighting_scheme calc
_refine_ls_wR_factor_gt 0.1274
_refine_ls_wR_factor_ref 0.1333
_reflns_number_gt 1826
_reflns_number_total 2082
_reflns_threshold_expression >2sigma(I)
_cod_data_source_file b718456e.txt
_cod_data_source_block 90K
_cod_depositor_comments
;
The following automatic conversions were performed:
'_symmetry_cell_setting' value 'Hexagonal' changed to 'hexagonal'
according to '/home/saulius/struct/CIF-dictionaries/cif_core.dic'
dictionary named 'cif_core.dic' version 2.4.1 from 2010-06-29.

Automatic conversion script
Id: cif_fix_enum 1527 2010-12-29 10:47:43Z saulius 
;
_cod_original_sg_symbol_H-M P63/m
_cod_database_code 7103052

loop_
_symmetry_equiv_pos_as_xyz
'x, y, z'
'-y, x-y, z'
'-x+y, -x, z'
'-x, -y, z+1/2'
'y, -x+y, z+1/2'
'x-y, x, z+1/2'
'-x, -y, -z'
'y, -x+y, -z'
'x-y, x, -z'
'x, y, -z-1/2'
'-y, x-y, -z-1/2'
'-x+y, -x, -z-1/2'

loop_
_atom_site_label
_atom_site_type_symbol
_atom_site_fract_x
_atom_site_fract_y
_atom_site_fract_z
_atom_site_U_iso_or_equiv
_atom_site_adp_type
_atom_site_occupancy
_atom_site_symmetry_multiplicity
_atom_site_calc_flag
_atom_site_refinement_flags
_atom_site_disorder_assembly
_atom_site_disorder_group
Fe1 Fe 0.0000 1.0000 0.5000 0.0163(2) Uani 1 6 d S . .
Fe2 Fe 0.73872(6) 1.53481(7) 0.2500 0.01573(19) Uani 0.8817(16) 2 d SP . 1
Fe2B Fe 0.7674(5) 1.6169(6) 0.2500 0.01573(19) Uani 0.1183(16) 2 d SP . 2
O1 O 0.4174(2) 1.3051(2) 0.31327(9) 0.0279(5) Uani 1 1 d . . .
O2 O 0.6067(3) 1.5306(2) 0.31297(10) 0.0315(5) Uani 1 1 d . . .
O1H O 0.6667 1.3333 0.2500 0.0210(9) Uani 1 6 d S . .
O1W O 0.8135(5) 1.7561(4) 0.2500 0.0530(11) Uani 1 2 d S . .
H1WA H 0.7770 1.7911 0.2732 0.064 Uiso 0.50 1 d PR . .
H1WB H 0.8803 1.8113 0.2268 0.064 Uiso 0.50 1 d PR . .
N1 N 0.1267(2) 1.1728(2) 0.45054(10) 0.0199(5) Uani 1 1 d . . .
N2 N 0.0743(3) 1.2492(3) 0.42253(13) 0.0309(6) Uani 1 1 d . . .
N3 N 0.1788(3) 1.3596(3) 0.39682(13) 0.0316(6) Uani 1 1 d . . .
N4 N 0.3004(3) 1.3562(3) 0.40815(10) 0.0213(5) Uani 1 1 d . . .
C1 C 0.2671(3) 1.2415(3) 0.44091(12) 0.0212(5) Uani 1 1 d . . .
H1A H 0.3330 1.2137 0.4550 0.025 Uiso 1 1 calc R . .
C2 C 0.4395(3) 1.4703(3) 0.38768(13) 0.0246(6) Uani 1 1 d . . .
H2A H 0.5119 1.4946 0.4189 0.030 Uiso 1 1 calc R . .
H2B H 0.4326 1.5575 0.3796 0.030 Uiso 1 1 calc R . .
C3 C 0.4909(3) 1.4298(3) 0.33321(12) 0.0221(5) Uani 1 1 d . . .
Cl1 Cl 0.3333 0.6667 0.52853(6) 0.0267(3) Uani 1 3 d S . .
O11 O 0.3333 0.6667 0.5917(2) 0.0440(11) Uani 1 3 d S . .
O12 O 0.2045(3) 0.6622(3) 0.50993(13) 0.0402(6) Uani 1 1 d . . .
O2W O 0.0000 1.0000 0.3212(4) 0.047(2) Uani 0.50 3 d SP . .
O3W O -0.6667 0.6667 0.2995(6) 0.087(6) Uani 0.40 3 d SPU A 1
O4W O -0.678(6) 0.707(3) 0.2500 0.15(3) Uani 0.33 2 d SPU . 2
O5W O -0.823(2) 0.791(2) 0.2500 0.087(8) Uani 0.30 2 d SPU B 3
O6W O -0.810(4) 0.691(10) 0.2500 0.09(2) Uani 0.10 2 d SPU C 4

loop_
_atom_site_aniso_label
_atom_site_aniso_U_11
_atom_site_aniso_U_22
_atom_site_aniso_U_33
_atom_site_aniso_U_23
_atom_site_aniso_U_13
_atom_site_aniso_U_12
Fe1 0.0140(3) 0.0140(3) 0.0208(4) 0.000 0.000 0.00701(14)
Fe2 0.0177(3) 0.0185(4) 0.0113(3) 0.000 0.000 0.0093(3)
Fe2B 0.0177(3) 0.0185(4) 0.0113(3) 0.000 0.000 0.0093(3)
O1 0.0284(11) 0.0318(11) 0.0228(10) -0.0049(9) 0.0023(8) 0.0144(9)
O2 0.0321(12) 0.0291(11) 0.0333(12) 0.0015(9) 0.0125(10) 0.0153(10)
O1H 0.0245(15) 0.0245(15) 0.014(2) 0.000 0.000 0.0122(7)
O1W 0.070(3) 0.0252(18) 0.049(2) 0.000 0.000 0.0126(19)
N1 0.0194(10) 0.0192(11) 0.0228(11) -0.0006(9) -0.0009(9) 0.0110(9)
N2 0.0262(13) 0.0306(13) 0.0403(15) 0.0105(12) 0.0031(11) 0.0174(11)
N3 0.0269(13) 0.0328(14) 0.0390(15) 0.0117(12) 0.0041(11) 0.0178(12)
N4 0.0240(11) 0.0206(11) 0.0221(11) 0.0000(9) 0.0031(9) 0.0133(10)
C1 0.0203(12) 0.0203(12) 0.0235(13) -0.0001(10) 0.0010(10) 0.0105(10)
C2 0.0266(14) 0.0209(13) 0.0247(13) 0.0000(11) 0.0069(11) 0.0106(11)
C3 0.0272(13) 0.0259(13) 0.0182(12) 0.0031(10) 0.0023(10) 0.0170(12)
Cl1 0.0247(4) 0.0247(4) 0.0308(6) 0.000 0.000 0.01235(18)
O11 0.0504(17) 0.0504(17) 0.031(2) 0.000 0.000 0.0252(9)
O12 0.0312(12) 0.0431(15) 0.0490(16) -0.0004(12) -0.0082(11) 0.0207(11)
O2W 0.057(4) 0.057(4) 0.026(4) 0.000 0.000 0.0285(18)
O3W 0.121(10) 0.121(10) 0.020(6) 0.000 0.000 0.060(5)
O4W 0.20(5) 0.066(12) 0.016(4) 0.000 0.000 -0.06(2)
O5W 0.061(12) 0.056(11) 0.067(12) 0.000 0.000 -0.029(9)
O6W 0.014(16) 0.22(7) 0.011(15) 0.000 0.000 0.05(3)

loop_
_atom_type_symbol
_atom_type_description
_atom_type_scat_dispersion_real
_atom_type_scat_dispersion_imag
_atom_type_scat_source
C C 0.0033 0.0016 'International Tables Vol C Tables 4.2.6.8 and 6.1.1.4'
H H 0.0000 0.0000 'International Tables Vol C Tables 4.2.6.8 and 6.1.1.4'
N N 0.0061 0.0033 'International Tables Vol C Tables 4.2.6.8 and 6.1.1.4'
O O 0.0106 0.0060 'International Tables Vol C Tables 4.2.6.8 and 6.1.1.4'
Cl Cl 0.1484 0.1585 'International Tables Vol C Tables 4.2.6.8 and 6.1.1.4'
Fe Fe 0.3463 0.8444 'International Tables Vol C Tables 4.2.6.8 and 6.1.1.4'

loop_
_geom_angle_atom_site_label_1
_geom_angle_atom_site_label_2
_geom_angle_atom_site_label_3
_geom_angle
_geom_angle_site_symmetry_1
_geom_angle_site_symmetry_3
_geom_angle_publ_flag
N1 Fe1 N1 180.000(1) 8_456 2_675 ?
N1 Fe1 N1 88.78(9) 8_456 3_465 ?
N1 Fe1 N1 91.22(9) 2_675 3_465 ?
N1 Fe1 N1 91.22(9) 8_456 9_666 ?
N1 Fe1 N1 88.78(9) 2_675 9_666 ?
N1 Fe1 N1 180.00(11) 3_465 9_666 ?
N1 Fe1 N1 91.22(9) 8_456 7_576 ?
N1 Fe1 N1 88.78(9) 2_675 7_576 ?
N1 Fe1 N1 88.78(9) 3_465 7_576 ?
N1 Fe1 N1 91.22(9) 9_666 7_576 ?
N1 Fe1 N1 88.78(9) 8_456 . ?
N1 Fe1 N1 91.22(9) 2_675 . ?
N1 Fe1 N1 91.22(9) 3_465 . ?
N1 Fe1 N1 88.78(9) 9_666 . ?
N1 Fe1 N1 180.0 7_576 . ?
O1H Fe2 O2 95.34(7) . 10_556 ?
O1H Fe2 O2 95.34(7) . . ?
O2 Fe2 O2 92.20(15) 10_556 . ?
O1H Fe2 O1 96.24(7) . 3_575 ?
O2 Fe2 O1 168.42(10) 10_556 3_575 ?
O2 Fe2 O1 86.89(10) . 3_575 ?
O1H Fe2 O1 96.24(7) . 12_576 ?
O2 Fe2 O1 86.89(10) 10_556 12_576 ?
O2 Fe2 O1 168.42(10) . 12_576 ?
O1 Fe2 O1 91.68(13) 3_575 12_576 ?
O1H Fe2 O1W 178.72(15) . . ?
O2 Fe2 O1W 83.78(12) 10_556 . ?
O2 Fe2 O1W 83.78(12) . . ?
O1 Fe2 O1W 84.64(12) 3_575 . ?
O1 Fe2 O1W 84.64(12) 12_576 . ?
O1W Fe2B O2 105.2(3) . 10_556 ?
O1W Fe2B O2 105.2(3) . . ?
O2 Fe2B O2 88.2(2) 10_556 . ?
O1W Fe2B O1 106.5(3) . 3_575 ?
O2 Fe2B O1 148.3(3) 10_556 3_575 ?
O2 Fe2B O1 83.36(12) . 3_575 ?
O1W Fe2B O1 106.5(3) . 12_576 ?
O2 Fe2B O1 83.36(12) 10_556 12_576 ?
O2 Fe2B O1 148.3(3) . 12_576 ?
O1 Fe2B O1 88.0(2) 3_575 12_576 ?
C3 O1 Fe2 129.9(2) . 2_775 ?
C3 O1 Fe2B 150.2(2) . 2_775 ?
Fe2 O1 Fe2B 21.54(15) 2_775 2_775 ?
C3 O2 Fe2 131.9(2) . . ?
C3 O2 Fe2B 151.8(3) . . ?
Fe2 O2 Fe2B 21.71(15) . . ?
Fe2 O1H Fe2 120.0 3_575 2_775 ?
Fe2 O1H Fe2 120.0 3_575 . ?
Fe2 O1H Fe2 120.0 2_775 . ?
Fe2B O1W Fe2 0.4(2) . . ?
C1 N1 N2 106.4(2) . . ?
C1 N1 Fe1 131.61(19) . . ?
N2 N1 Fe1 121.87(18) . . ?
N3 N2 N1 109.7(2) . . ?
N2 N3 N4 107.1(2) . . ?
C1 N4 N3 108.5(2) . . ?
C1 N4 C2 130.5(3) . . ?
N3 N4 C2 120.9(2) . . ?
N1 C1 N4 108.4(2) . . ?
N4 C2 C3 113.1(2) . . ?
O1 C3 O2 127.3(3) . . ?
O1 C3 C2 118.9(3) . . ?
O2 C3 C2 113.8(3) . . ?
O12 Cl1 O12 111.39(12) . 3_565 ?
O12 Cl1 O12 111.39(12) . 2_665 ?
O12 Cl1 O12 111.39(12) 3_565 2_665 ?
O12 Cl1 O11 107.48(13) . . ?
O12 Cl1 O11 107.48(13) 3_565 . ?
O12 Cl1 O11 107.48(13) 2_665 . ?
O4W O4W O4W 60.000(10) 2_575 3_355 ?

loop_
_geom_bond_atom_site_label_1
_geom_bond_atom_site_label_2
_geom_bond_distance
_geom_bond_site_symmetry_2
_geom_bond_publ_flag
Fe1 N1 2.011(2) 8_456 ?
Fe1 N1 2.011(2) 2_675 ?
Fe1 N1 2.011(2) 3_465 ?
Fe1 N1 2.011(2) 9_666 ?
Fe1 N1 2.011(2) 7_576 ?
Fe1 N1 2.011(2) . ?
Fe2 O1H 1.8930(7) . ?
Fe2 O2 2.007(2) 10_556 ?
Fe2 O2 2.007(2) . ?
Fe2 O1 2.026(2) 3_575 ?
Fe2 O1 2.026(2) 12_576 ?
Fe2 O1W 2.088(4) . ?
Fe2B O1W 1.316(7) . ?
Fe2B O2 2.078(4) 10_556 ?
Fe2B O2 2.078(4) . ?
Fe2B O1 2.092(4) 3_575 ?
Fe2B O1 2.092(4) 12_576 ?
O1 C3 1.249(4) . ?
O1 Fe2 2.026(2) 2_775 ?
O1 Fe2B 2.092(4) 2_775 ?
O2 C3 1.256(4) . ?
O1H Fe2 1.8930(7) 3_575 ?
O1H Fe2 1.8930(7) 2_775 ?
N1 C1 1.320(4) . ?
N1 N2 1.363(3) . ?
N2 N3 1.294(4) . ?
N3 N4 1.346(3) . ?
N4 C1 1.327(4) . ?
N4 C2 1.453(4) . ?
C2 C3 1.514(4) . ?
Cl1 O12 1.422(3) . ?
Cl1 O12 1.422(3) 3_565 ?
Cl1 O12 1.422(3) 2_665 ?
Cl1 O11 1.450(5) . ?
O4W O4W 0.87(11) 2_575 ?
O4W O4W 0.87(11) 3_355 ?
